data_4109910
loop_
_publ_author_name
'Silvia Carlotto'
'Paola Cimino'
'Mirco Zerbetto'
'Lorenzo Franco'
'Carlo Corvaja'
'Marco Crisma'
'Fernando Formaggio'
'Claudio Toniolo'
'Antonino Polimeno'
'Vincenzo Barone'

_publ_section_title
;
 Unraveling Solvent-Driven Equilibria between \a- and 310-Helices through
 an Integrated Spin Labeling and Computational Approach
;
_journal_name_full 'Journal of the American Chemical Society'
_journal_page_first 11248
_journal_page_last 11258
_journal_paper_doi 10.1021/ja073516s
_journal_volume 129
_journal_year 2007
_chemical_formula_sum 'C60 H89 F6 N9 O14'
_chemical_formula_weight 1274.40
_chemical_name_systematic
;
 Fmoc-(Aib)2-TOAC-(Aib)2-TOAC-Aib-OMe
 2,2,2-trifuoroethanol disolvate
;
_space_group_IT_number 14
_symmetry_cell_setting monoclinic
_symmetry_space_group_name_Hall '-P 2ybc'
_symmetry_space_group_name_H-M 'P 1 21/c 1'
_atom_sites_solution_hydrogens geom
_atom_sites_solution_primary direct
_atom_sites_solution_secondary difmap
_audit_creation_method SHELXL-97
_cell_angle_alpha 90.00
_cell_angle_beta 104.37(7)
_cell_angle_gamma 90.00
_cell_formula_units_Z 4
_cell_length_a 18.813(3)
_cell_length_b 17.134(3)
_cell_length_c 22.355(4)
_cell_measurement_reflns_used 48
_cell_measurement_temperature 293(2)
_cell_measurement_theta_max 19
_cell_measurement_theta_min 12
_cell_volume 6981(3)
_computing_structure_refinement 'SHELXL-97 (Sheldrick, 1997)'
_computing_structure_solution 'SIR2002 (Burla et al., 2003)'
_diffrn_ambient_temperature 293(2)
_diffrn_measured_fraction_theta_full 0.996
_diffrn_measured_fraction_theta_max 0.996
_diffrn_measurement_device_type 'Philips PW1100 diffractometer'
_diffrn_measurement_method '\q-2\q scans'
_diffrn_radiation_monochromator graphite
_diffrn_radiation_source 'fine-focus sealed tube'
_diffrn_radiation_type CuK\a
_diffrn_radiation_wavelength 1.54178
_diffrn_reflns_av_R_equivalents 0.0322
_diffrn_reflns_av_sigmaI/netI 0.0317
_diffrn_reflns_limit_h_max 19
_diffrn_reflns_limit_h_min -19
_diffrn_reflns_limit_k_max 18
_diffrn_reflns_limit_k_min -1
_diffrn_reflns_limit_l_max 23
_diffrn_reflns_limit_l_min 0
_diffrn_reflns_number 9441
_diffrn_reflns_theta_full 54.23
_diffrn_reflns_theta_max 54.23
_diffrn_reflns_theta_min 3.54
_diffrn_standards_decay_% negligible
_diffrn_standards_interval_count 100
_diffrn_standards_number 3
_exptl_absorpt_coefficient_mu 0.817
_exptl_absorpt_correction_type none
_exptl_crystal_colour orange
_exptl_crystal_density_diffrn 1.213
_exptl_crystal_description plate
_exptl_crystal_F_000 2712
_exptl_crystal_size_max 0.40
_exptl_crystal_size_mid 0.20
_exptl_crystal_size_min 0.05
_refine_diff_density_max 0.812
_refine_diff_density_min -0.414
_refine_diff_density_rms 0.098
_refine_ls_extinction_coef 0.00092(14)
_refine_ls_extinction_expression Fc^*^=kFc[1+0.001xFc^2^\l^3^/sin(2\q)]^-1/4^
_refine_ls_extinction_method SHELXL
_refine_ls_goodness_of_fit_ref 1.140
_refine_ls_hydrogen_treatment constr
_refine_ls_matrix_type fullcycle
_refine_ls_number_parameters 779
_refine_ls_number_reflns 8491
_refine_ls_number_restraints 72
_refine_ls_restrained_S_all 1.137
_refine_ls_R_factor_all 0.1142
_refine_ls_R_factor_gt 0.0890
_refine_ls_shift/su_max 0.063
_refine_ls_shift/su_mean 0.009
_refine_ls_structure_factor_coef Fsqd
_refine_ls_weighting_details 'calc w=1/[\s^2^(Fo^2^)+(0.1802P)^2^+0.0000P] where P=(Fo^2^+2Fc^2^)/3'
_refine_ls_weighting_scheme calc
_refine_ls_wR_factor_gt 0.2441
_refine_ls_wR_factor_ref 0.2672
_reflns_number_gt 5803
_reflns_number_total 8491
_reflns_threshold_expression >2sigma(I)
_cod_data_source_file ja073516ssi20070517_051734.cif
_cod_data_source_block mc113
_cod_original_cell_volume 6981(2)
_cod_database_code 4109910

loop_
_symmetry_equiv_pos_as_xyz
'x, y, z'
'-x, y+1/2, -z+1/2'
'-x, -y, -z'
'x, -y-1/2, z-1/2'

loop_
_atom_site_label
_atom_site_type_symbol
_atom_site_fract_x
_atom_site_fract_y
_atom_site_fract_z
_atom_site_U_iso_or_equiv
_atom_site_adp_type
_atom_site_occupancy
_atom_site_symmetry_multiplicity
_atom_site_calc_flag
_atom_site_refinement_flags
C01 C -0.16399(15) 0.44658(19) -0.19472(14) 0.0737(13) Uani 1 1 d G
C02 C -0.23369(18) 0.41722(19) -0.22074(14) 0.0902(16) Uani 1 1 d G
H02 H -0.2434 0.3925 -0.2589 0.108 Uiso 1 1 calc R
C03 C -0.28881(14) 0.4249(2) -0.18967(19) 0.108(2) Uani 1 1 d G
H03 H -0.3354 0.4052 -0.2071 0.130 Uiso 1 1 calc R
C04 C -0.27422(18) 0.4619(2) -0.13259(19) 0.112(2) Uani 1 1 d G
H04 H -0.3111 0.4670 -0.1118 0.135 Uiso 1 1 calc R
C05 C -0.2045(2) 0.4913(2) -0.10657(14) 0.104(2) Uani 1 1 d G
H05 H -0.1948 0.5160 -0.0684 0.125 Uiso 1 1 calc R
C06 C -0.14941(15) 0.48360(19) -0.13764(14) 0.0774(14) Uani 1 1 d G
C07 C -0.07286(14) 0.50834(19) -0.12053(14) 0.0753(13) Uani 1 1 d G
C08 C -0.0326(2) 0.5506(2) -0.07039(13) 0.1006(19) Uani 1 1 d G
H08 H -0.0547 0.5672 -0.0397 0.121 Uiso 1 1 calc R
C09 C 0.0406(2) 0.5680(2) -0.06609(14) 0.1029(18) Uani 1 1 d G
H09 H 0.0676 0.5963 -0.0325 0.123 Uiso 1 1 calc R
C010 C 0.07366(14) 0.5432(2) -0.11193(16) 0.0926(16) Uani 1 1 d G
H010 H 0.1227 0.5549 -0.1091 0.111 Uiso 1 1 calc R
C011 C 0.03341(16) 0.5010(2) -0.16206(13) 0.0790(14) Uani 1 1 d G
H011 H 0.0555 0.4844 -0.1927 0.095 Uiso 1 1 calc R
C012 C -0.03985(15) 0.48353(17) -0.16636(12) 0.0682(12) Uani 1 1 d G
C013 C -0.0961(2) 0.4442(3) -0.2188(2) 0.0662(12) Uani 1 1 d .
H013 H -0.0818 0.3900 -0.2237 0.079 Uiso 1 1 calc R
C014 C -0.1028(3) 0.4884(3) -0.2778(2) 0.0710(12) Uani 1 1 d .
H01A H -0.1102 0.5434 -0.2707 0.085 Uiso 1 1 calc R
H01B H -0.0575 0.4834 -0.2908 0.085 Uiso 1 1 calc R
OU O -0.16323(17) 0.46002(16) -0.32614(14) 0.0730(9) Uani 1 1 d .
C0 C -0.2137(2) 0.5128(2) -0.3535(2) 0.0636(11) Uani 1 1 d .
O0 O -0.20846(16) 0.58271(16) -0.34127(15) 0.0725(9) Uani 1 1 d .
N1 N -0.27024(19) 0.4808(2) -0.39427(16) 0.0671(10) Uani 1 1 d .
H1 H -0.2780 0.4314 -0.3935 0.081 Uiso 1 1 calc R
C1A C -0.3189(3) 0.5298(2) -0.4401(2) 0.0703(12) Uani 1 1 d .
C1B1 C -0.3846(3) 0.4779(3) -0.4746(3) 0.0950(17) Uani 1 1 d .
H1B1 H -0.3669 0.4377 -0.4971 0.143 Uiso 1 1 calc R
H1B2 H -0.4198 0.5095 -0.5027 0.143 Uiso 1 1 calc R
H1B3 H -0.4074 0.4545 -0.4450 0.143 Uiso 1 1 calc R
C1B2 C -0.2805(4) 0.5646(4) -0.4854(3) 0.0970(17) Uani 1 1 d .
H1B4 H -0.2397 0.5955 -0.4635 0.146 Uiso 1 1 calc R
H1B5 H -0.3141 0.5970 -0.5142 0.146 Uiso 1 1 calc R
H1B6 H -0.2630 0.5235 -0.5072 0.146 Uiso 1 1 calc R
C1 C -0.3518(2) 0.5943(2) -0.4079(2) 0.0640(12) Uani 1 1 d .
O1 O -0.36177(19) 0.66043(16) -0.42980(14) 0.0764(9) Uani 1 1 d .
N2 N -0.37279(19) 0.57594(19) -0.35648(17) 0.0645(10) Uani 1 1 d .
H2 H -0.3627 0.5301 -0.3410 0.077 Uiso 1 1 calc R
C2A C -0.4122(2) 0.6305(3) -0.3255(2) 0.0726(13) Uani 1 1 d .
C2B1 C -0.4890(3) 0.6467(4) -0.3673(4) 0.124(3) Uani 1 1 d .
H2B1 H -0.4844 0.6685 -0.4057 0.186 Uiso 1 1 calc R
H2B2 H -0.5144 0.6829 -0.3472 0.186 Uiso 1 1 calc R
H2B3 H -0.5162 0.5987 -0.3751 0.186 Uiso 1 1 calc R
C2B2 C -0.4153(4) 0.5932(3) -0.2649(3) 0.117(2) Uani 1 1 d .
H2B4 H -0.4516 0.5527 -0.2724 0.175 Uiso 1 1 calc R
H2B5 H -0.4279 0.6319 -0.2383 0.175 Uiso 1 1 calc R
H2B6 H -0.3682 0.5713 -0.2455 0.175 Uiso 1 1 calc R
C2 C -0.3704(2) 0.7076(2) -0.31030(19) 0.0559(10) Uani 1 1 d .
O2 O -0.40374(15) 0.76919(16) -0.30731(14) 0.0662(8) Uani 1 1 d .
N3 N -0.29725(17) 0.70402(17) -0.29632(14) 0.0501(8) Uani 1 1 d .
H3 H -0.2774 0.6594 -0.2989 0.060 Uiso 1 1 calc R
C3A C -0.2482(2) 0.7715(2) -0.27672(17) 0.0504(10) Uani 1 1 d .
C3B1 C -0.1692(2) 0.7415(2) -0.27059(19) 0.0560(10) Uani 1 1 d .
H3B1 H -0.1699 0.6851 -0.2668 0.067 Uiso 1 1 calc R
H3B2 H -0.1560 0.7531 -0.3089 0.067 Uiso 1 1 calc R
C3G1 C -0.1084(2) 0.7724(3) -0.2180(2) 0.0638(11) Uani 1 1 d .
N3D N -0.1319(2) 0.7714(3) -0.16043(18) 0.0869(13) Uani 1 1 d .
O3D O -0.0814(3) 0.7738(4) -0.1104(2) 0.160(2) Uani 1 1 d .
C3G2 C -0.2083(3) 0.7698(3) -0.1564(2) 0.0756(14) Uani 1 1 d .
C3B2 C -0.2569(3) 0.8060(2) -0.21533(18) 0.0627(11) Uani 1 1 d .
H3B3 H -0.2465 0.8614 -0.2151 0.075 Uiso 1 1 calc R
H3B4 H -0.3078 0.8003 -0.2139 0.075 Uiso 1 1 calc R
C3D1 C -0.0427(3) 0.7184(3) -0.2109(3) 0.0924(17) Uani 1 1 d .
H3D1 H 0.0001 0.7433 -0.1858 0.139 Uiso 1 1 calc R
H3D2 H -0.0350 0.7070 -0.2508 0.139 Uiso 1 1 calc R
H3D3 H -0.0518 0.6707 -0.1914 0.139 Uiso 1 1 calc R
C3D2 C -0.0851(3) 0.8570(3) -0.2299(3) 0.1017(19) Uani 1 1 d .
H3D4 H -0.1274 0.8904 -0.2383 0.152 Uiso 1 1 calc R
H3D5 H -0.0637 0.8572 -0.2646 0.152 Uiso 1 1 calc R
H3D6 H -0.0498 0.8757 -0.1940 0.152 Uiso 1 1 calc R
C3D3 C -0.2159(4) 0.8200(4) -0.1019(2) 0.116(2) Uani 1 1 d .
H3D7 H -0.1909 0.7952 -0.0640 0.174 Uiso 1 1 calc R
H3D8 H -0.2670 0.8258 -0.1028 0.174 Uiso 1 1 calc R
H3D9 H -0.1948 0.8704 -0.1046 0.174 Uiso 1 1 calc R
C3D4 C -0.2290(4) 0.6868(4) -0.1448(3) 0.119(2) Uani 1 1 d .
H3DX H -0.2221 0.6538 -0.1775 0.179 Uiso 1 1 calc R
H3DY H -0.2795 0.6852 -0.1432 0.179 Uiso 1 1 calc R
H3DZ H -0.1986 0.6689 -0.1062 0.179 Uiso 1 1 calc R
C3 C -0.2658(2) 0.8362(2) -0.32707(18) 0.0513(10) Uani 1 1 d .
O3 O -0.24937(15) 0.90477(14) -0.31385(13) 0.0622(8) Uani 1 1 d .
N4 N -0.29757(17) 0.81354(17) -0.38478(14) 0.0497(8) Uani 1 1 d .
H4 H -0.3061 0.7646 -0.3918 0.060 Uiso 1 1 calc R
C4A C -0.3185(2) 0.8683(2) -0.43654(18) 0.0555(10) Uani 1 1 d .
C4B1 C -0.3671(3) 0.8251(3) -0.4913(2) 0.0809(15) Uani 1 1 d .
H4B1 H -0.3395 0.7839 -0.5040 0.121 Uiso 1 1 calc R
H4B2 H -0.3836 0.8609 -0.5250 0.121 Uiso 1 1 calc R
H4B3 H -0.4087 0.8035 -0.4795 0.121 Uiso 1 1 calc R
C4B2 C -0.2489(3) 0.9019(3) -0.4521(3) 0.0960(19) Uani 1 1 d .
H4B4 H -0.2217 0.9321 -0.4178 0.144 Uiso 1 1 calc R
H4B5 H -0.2629 0.9347 -0.4880 0.144 Uiso 1 1 calc R
H4B6 H -0.2189 0.8599 -0.4602 0.144 Uiso 1 1 calc R
C4 C -0.3648(2) 0.9353(2) -0.42045(16) 0.0455(9) Uani 1 1 d .
O4 O -0.36617(15) 0.99871(14) -0.44623(12) 0.0571(7) Uani 1 1 d .
N5 N -0.40498(16) 0.92068(17) -0.38025(14) 0.0484(8) Uani 1 1 d .
H5 H -0.4029 0.8746 -0.3646 0.058 Uiso 1 1 calc R
C5A C -0.4523(2) 0.9781(2) -0.36112(18) 0.0535(10) Uani 1 1 d .
C5B1 C -0.5200(2) 0.9947(3) -0.4142(2) 0.0792(14) Uani 1 1 d .
H5B1 H -0.5046 1.0166 -0.4485 0.119 Uiso 1 1 calc R
H5B2 H -0.5515 1.0311 -0.4005 0.119 Uiso 1 1 calc R
H5B3 H -0.5462 0.9470 -0.4267 0.119 Uiso 1 1 calc R
C5B2 C -0.4747(3) 0.9442(3) -0.3056(3) 0.0811(15) Uani 1 1 d .
H5B4 H -0.5026 0.8973 -0.3176 0.122 Uiso 1 1 calc R
H5B5 H -0.5041 0.9815 -0.2905 0.122 Uiso 1 1 calc R
H5B6 H -0.4316 0.9324 -0.2736 0.122 Uiso 1 1 calc R
C5 C -0.4112(2) 1.0553(2) -0.34034(18) 0.0521(10) Uani 1 1 d .
O5 O -0.44456(16) 1.11704(16) -0.34536(14) 0.0699(9) Uani 1 1 d .
N6 N -0.33915(16) 1.05058(17) -0.31354(13) 0.0485(8) Uani 1 1 d .
H6 H -0.3182 1.0056 -0.3094 0.058 Uiso 1 1 calc R
C6A C -0.2948(2) 1.1206(2) -0.29103(17) 0.0504(10) Uani 1 1 d .
C6B1 C -0.2134(2) 1.0930(2) -0.27204(18) 0.0551(10) Uani 1 1 d .
H6B1 H -0.2128 1.0384 -0.2605 0.066 Uiso 1 1 calc R
H6B2 H -0.1935 1.0964 -0.3080 0.066 Uiso 1 1 calc R
C6G1 C -0.1623(2) 1.1373(2) -0.2194(2) 0.0598(11) Uani 1 1 d .
N6D N -0.1959(2) 1.1388(2) -0.16662(16) 0.0760(11) Uani 1 1 d .
O6D O -0.1532(2) 1.1506(4) -0.11321(17) 0.147(2) Uani 1 1 d .
C6G2 C -0.2762(2) 1.1304(3) -0.17255(19) 0.0655(12) Uani 1 1 d .
C6B2 C -0.3166(2) 1.1574(2) -0.23605(17) 0.0564(10) Uani 1 1 d .
H6B3 H -0.3101 1.2135 -0.2381 0.068 Uiso 1 1 calc R
H6B4 H -0.3685 1.1480 -0.2407 0.068 Uiso 1 1 calc R
C6D1 C -0.1467(3) 1.2209(3) -0.2358(3) 0.0795(14) Uani 1 1 d .
H6D1 H -0.1915 1.2503 -0.2451 0.119 Uiso 1 1 calc R
H6D2 H -0.1263 1.2207 -0.2712 0.119 Uiso 1 1 calc R
H6D3 H -0.1123 1.2444 -0.2015 0.119 Uiso 1 1 calc R
C6D2 C -0.0893(3) 1.0920(3) -0.2003(3) 0.0852(15) Uani 1 1 d .
H6D4 H -0.0562 1.1191 -0.1672 0.128 Uiso 1 1 calc R
H6D5 H -0.0679 1.0882 -0.2350 0.128 Uiso 1 1 calc R
H6D6 H -0.0984 1.0406 -0.1868 0.128 Uiso 1 1 calc R
C6D3 C -0.2957(3) 1.1837(4) -0.1242(2) 0.0962(18) Uani 1 1 d .
H6D7 H -0.2769 1.1617 -0.0839 0.144 Uiso 1 1 calc R
H6D8 H -0.3481 1.1886 -0.1324 0.144 Uiso 1 1 calc R
H6D9 H -0.2744 1.2343 -0.1260 0.144 Uiso 1 1 calc R
C6D4 C -0.2919(3) 1.0457(3) -0.1588(3) 0.0950(17) Uani 1 1 d .
H6DX H -0.2780 1.0121 -0.1884 0.142 Uiso 1 1 calc R
H6DY H -0.3433 1.0396 -0.1615 0.142 Uiso 1 1 calc R
H6DZ H -0.2642 1.0323 -0.1180 0.142 Uiso 1 1 calc R
C6 C -0.3037(2) 1.1791(2) -0.34468(17) 0.0533(10) Uani 1 1 d .
O6 O -0.30231(17) 1.25062(15) -0.33569(13) 0.0662(8) Uani 1 1 d .
N7 N -0.3062(2) 1.14906(19) -0.40012(15) 0.0609(9) Uani 1 1 d .
H7 H -0.3034 1.0992 -0.4034 0.073 Uiso 1 1 calc R
C7A C -0.3137(3) 1.1968(2) -0.45586(19) 0.0668(12) Uani 1 1 d .
C7B1 C -0.2963(4) 1.1440(3) -0.5057(2) 0.0876(17) Uani 1 1 d .
H7B1 H -0.2473 1.1241 -0.4917 0.131 Uiso 1 1 calc R
H7B2 H -0.3003 1.1735 -0.5429 0.131 Uiso 1 1 calc R
H7B3 H -0.3304 1.1013 -0.5138 0.131 Uiso 1 1 calc R
C7B2 C -0.3903(3) 1.2307(3) -0.4762(3) 0.0936(17) Uani 1 1 d .
H7B4 H -0.4257 1.1896 -0.4795 0.140 Uiso 1 1 calc R
H7B5 H -0.3963 1.2556 -0.5156 0.140 Uiso 1 1 calc R
H7B6 H -0.3973 1.2683 -0.4464 0.140 Uiso 1 1 calc R
C7 C -0.2570(2) 1.2618(2) -0.44308(19) 0.0607(11) Uani 1 1 d .
O7 O -0.26897(19) 1.32883(16) -0.45816(15) 0.0783(9) Uani 1 1 d .
OT O -0.18983(18) 1.23503(19) -0.41950(16) 0.0831(10) Uani 1 1 d .
CT C -0.1311(3) 1.2894(4) -0.4157(4) 0.119(2) Uani 1 1 d .
HT1 H -0.1379 1.3165 -0.4543 0.179 Uiso 1 1 calc R
HT2 H -0.0853 1.2618 -0.4069 0.179 Uiso 1 1 calc R
HT3 H -0.1309 1.3263 -0.3833 0.179 Uiso 1 1 calc R
O1S O -0.4032(3) 1.3635(4) -0.3267(4) 0.205(4) Uani 1 1 d U
H1S H -0.3655 1.3483 -0.3025 0.308 Uiso 1 1 calc R
C1S C -0.4698(5) 1.3104(5) -0.3203(4) 0.163(4) Uani 1 1 d U
H1S1 H -0.4637 1.2567 -0.3317 0.195 Uiso 1 1 calc R
H1S2 H -0.4772 1.3122 -0.2789 0.195 Uiso 1 1 calc R
C2S C -0.5267(4) 1.3473(5) -0.3629(4) 0.123(2) Uani 1 1 d U
F1 F -0.5229(3) 1.3418(3) -0.4202(2) 0.1702(19) Uani 1 1 d U
F2 F -0.5465(4) 1.4154(3) -0.3542(3) 0.216(3) Uani 1 1 d U
F3 F -0.5880(4) 1.3032(6) -0.3642(4) 0.276(4) Uani 1 1 d U
O2S O -0.0658(7) 1.2895(8) -0.0635(6) 0.366(8) Uani 1 1 d U
H2S H -0.0989 1.2603 -0.0811 0.549 Uiso 1 1 calc R
C3S C -0.0030(5) 1.2450(7) -0.0360(4) 0.166(4) Uani 1 1 d U
H3S1 H -0.0123 1.1894 -0.0406 0.200 Uiso 1 1 calc R
H3S2 H 0.0159 1.2576 0.0074 0.200 Uiso 1 1 calc R
C4S C 0.0453(5) 1.2719(6) -0.0730(4) 0.144(3) Uani 1 1 d U
F4 F 0.0286(4) 1.2599(7) -0.1283(2) 0.289(5) Uani 1 1 d U
F5 F 0.1126(4) 1.2387(5) -0.0551(4) 0.258(4) Uani 1 1 d U
F6 F 0.0665(5) 1.3468(5) -0.0589(5) 0.273(4) Uani 1 1 d U

loop_
_atom_site_aniso_label
_atom_site_aniso_U_11
_atom_site_aniso_U_22
_atom_site_aniso_U_33
_atom_site_aniso_U_23
_atom_site_aniso_U_13
_atom_site_aniso_U_12
C01 0.070(3) 0.056(3) 0.095(4) 0.016(3) 0.020(3) 0.006(2)
C02 0.093(4) 0.060(3) 0.116(4) 0.020(3) 0.024(3) 0.008(3)
C03 0.083(4) 0.092(4) 0.157(6) 0.048(4) 0.044(4) 0.009(3)
C04 0.108(5) 0.107(5) 0.141(6) 0.056(4) 0.068(5) 0.028(4)
C05 0.127(5) 0.099(4) 0.101(4) 0.034(4) 0.058(4) 0.036(4)
C06 0.092(4) 0.067(3) 0.081(3) 0.021(3) 0.034(3) 0.018(3)
C07 0.098(4) 0.066(3) 0.063(3) 0.010(2) 0.021(3) 0.014(3)
C08 0.149(6) 0.087(4) 0.065(3) 0.001(3) 0.025(3) 0.016(4)
C09 0.114(5) 0.094(4) 0.088(4) -0.006(3) 0.003(4) -0.007(4)
C010 0.087(4) 0.087(4) 0.094(4) -0.003(3) 0.003(3) -0.002(3)
C011 0.080(3) 0.078(3) 0.077(3) 0.004(3) 0.014(3) 0.011(3)
C012 0.079(3) 0.054(3) 0.069(3) 0.008(2) 0.014(2) 0.011(2)
C013 0.070(3) 0.049(2) 0.077(3) -0.003(2) 0.014(2) 0.008(2)
C014 0.070(3) 0.061(3) 0.077(3) -0.007(2) 0.011(2) 0.001(2)
OU 0.081(2) 0.0514(17) 0.078(2) -0.0119(15) 0.0047(16) 0.0115(15)
C0 0.073(3) 0.047(3) 0.071(3) -0.010(2) 0.018(2) 0.002(2)
O0 0.071(2) 0.0487(18) 0.093(2) -0.0150(16) 0.0121(16) 0.0024(14)
N1 0.075(2) 0.0425(19) 0.075(2) -0.0087(18) 0.0025(19) -0.0027(18)
C1A 0.089(3) 0.045(2) 0.071(3) -0.004(2) 0.008(2) 0.000(2)
C1B1 0.095(4) 0.072(3) 0.098(4) -0.019(3) -0.014(3) -0.004(3)
C1B2 0.126(5) 0.092(4) 0.077(3) 0.006(3) 0.033(3) 0.005(4)
C1 0.068(3) 0.041(2) 0.075(3) 0.002(2) 0.004(2) -0.007(2)
O1 0.104(2) 0.0428(18) 0.072(2) 0.0055(15) 0.0018(17) -0.0019(16)
N2 0.068(2) 0.0381(19) 0.088(3) 0.0065(18) 0.0196(19) 0.0027(16)
C2A 0.065(3) 0.052(3) 0.106(4) 0.006(3) 0.031(3) -0.006(2)
C2B1 0.056(3) 0.087(4) 0.222(8) -0.028(5) 0.020(4) -0.009(3)
C2B2 0.159(6) 0.070(4) 0.156(6) 0.000(4) 0.105(5) -0.024(4)
C2 0.056(3) 0.049(2) 0.067(3) 0.010(2) 0.024(2) 0.006(2)
O2 0.0652(18) 0.0512(17) 0.087(2) 0.0055(15) 0.0275(15) 0.0077(14)
N3 0.056(2) 0.0356(17) 0.059(2) 0.0038(15) 0.0148(15) 0.0052(14)
C3A 0.058(2) 0.039(2) 0.051(2) 0.0014(17) 0.0065(18) 0.0040(18)
C3B1 0.056(2) 0.045(2) 0.064(3) -0.0015(19) 0.010(2) 0.0049(19)
C3G1 0.059(3) 0.056(3) 0.069(3) -0.004(2) 0.004(2) 0.004(2)
N3D 0.082(3) 0.104(3) 0.061(2) 0.007(2) -0.008(2) 0.023(2)
O3D 0.120(4) 0.261(7) 0.078(3) -0.010(4) -0.014(3) 0.030(4)
C3G2 0.103(4) 0.067(3) 0.056(3) 0.003(2) 0.017(3) 0.013(3)
C3B2 0.080(3) 0.052(2) 0.057(3) -0.003(2) 0.019(2) 0.010(2)
C3D1 0.068(3) 0.090(4) 0.104(4) -0.003(3) -0.008(3) 0.016(3)
C3D2 0.085(4) 0.070(3) 0.139(5) -0.008(3) 0.009(3) -0.018(3)
C3D3 0.153(6) 0.133(5) 0.058(3) -0.014(3) 0.019(3) 0.030(5)
C3D4 0.169(7) 0.101(5) 0.090(4) 0.037(4) 0.037(4) 0.004(4)
C3 0.046(2) 0.046(2) 0.061(3) 0.0018(19) 0.0128(18) 0.0059(18)
O3 0.0661(18) 0.0351(15) 0.0779(19) -0.0025(13) 0.0037(14) -0.0002(13)
N4 0.062(2) 0.0349(17) 0.054(2) 0.0022(15) 0.0171(16) 0.0035(14)
C4A 0.077(3) 0.041(2) 0.053(2) 0.0065(18) 0.024(2) 0.0099(19)
C4B1 0.132(4) 0.052(3) 0.052(3) -0.005(2) 0.010(3) 0.021(3)
C4B2 0.105(4) 0.077(3) 0.130(5) 0.037(3) 0.075(4) 0.022(3)
C4 0.054(2) 0.037(2) 0.041(2) -0.0041(17) 0.0040(17) -0.0013(17)
O4 0.0785(19) 0.0402(15) 0.0510(15) 0.0035(13) 0.0133(13) 0.0031(13)
N5 0.0554(19) 0.0340(17) 0.0554(19) 0.0001(14) 0.0133(15) 0.0026(14)
C5A 0.052(2) 0.044(2) 0.063(2) -0.0043(19) 0.0126(19) 0.0044(18)
C5B1 0.053(3) 0.071(3) 0.100(4) -0.015(3) -0.005(2) 0.008(2)
C5B2 0.095(4) 0.061(3) 0.105(4) 0.000(3) 0.057(3) 0.006(3)
C5 0.057(2) 0.046(2) 0.052(2) -0.0022(18) 0.0108(19) 0.0079(19)
O5 0.0704(19) 0.0455(17) 0.086(2) -0.0115(15) 0.0051(16) 0.0136(15)
N6 0.054(2) 0.0391(18) 0.0504(18) -0.0043(14) 0.0102(15) 0.0029(14)
C6A 0.058(2) 0.040(2) 0.051(2) -0.0087(18) 0.0100(18) -0.0003(18)
C6B1 0.059(2) 0.051(2) 0.053(2) -0.0082(19) 0.0095(19) 0.0013(19)
C6G1 0.061(3) 0.052(2) 0.063(3) -0.006(2) 0.008(2) 0.000(2)
N6D 0.074(3) 0.100(3) 0.048(2) -0.014(2) 0.0041(18) -0.006(2)
O6D 0.101(3) 0.266(7) 0.062(2) -0.030(3) -0.005(2) -0.021(4)
C6G2 0.069(3) 0.078(3) 0.049(2) -0.009(2) 0.013(2) -0.008(2)
C6B2 0.062(3) 0.051(2) 0.055(2) -0.0108(19) 0.0117(19) 0.0034(19)
C6D1 0.073(3) 0.057(3) 0.103(4) -0.007(3) 0.012(3) -0.012(2)
C6D2 0.064(3) 0.079(3) 0.099(4) -0.012(3) -0.006(3) 0.007(3)
C6D3 0.103(4) 0.128(5) 0.060(3) -0.033(3) 0.026(3) -0.004(4)
C6D4 0.119(4) 0.092(4) 0.076(3) 0.021(3) 0.028(3) -0.012(3)
C6 0.062(2) 0.046(2) 0.050(2) -0.0039(19) 0.0101(18) 0.0013(19)
O6 0.091(2) 0.0379(16) 0.0658(18) -0.0082(13) 0.0123(15) 0.0022(14)
N7 0.092(3) 0.0384(18) 0.051(2) -0.0002(16) 0.0149(18) -0.0042(17)
C7A 0.099(4) 0.048(2) 0.051(2) 0.000(2) 0.014(2) -0.011(2)
C7B1 0.150(5) 0.063(3) 0.053(3) -0.004(2) 0.031(3) -0.027(3)
C7B2 0.084(4) 0.092(4) 0.091(4) 0.013(3) -0.004(3) -0.002(3)
C7 0.082(3) 0.043(2) 0.055(2) -0.0024(19) 0.012(2) -0.001(2)
O7 0.111(3) 0.0408(17) 0.079(2) 0.0039(15) 0.0145(18) -0.0028(16)
OT 0.083(2) 0.065(2) 0.097(2) 0.0000(18) 0.0127(19) 0.0015(18)
CT 0.088(4) 0.107(5) 0.158(6) -0.005(4) 0.024(4) -0.025(4)
O1S 0.124(4) 0.159(6) 0.296(9) -0.084(6) -0.018(5) 0.031(4)
C1S 0.179(8) 0.151(8) 0.139(7) -0.013(6) 0.005(6) 0.096(7)
C2S 0.115(5) 0.134(6) 0.130(6) -0.017(5) 0.047(5) 0.017(5)
F1 0.172(4) 0.216(5) 0.121(3) -0.010(3) 0.033(3) 0.016(4)
F2 0.247(6) 0.171(5) 0.209(5) -0.032(4) 0.015(5) 0.129(5)
F3 0.155(5) 0.420(12) 0.276(8) -0.049(9) 0.096(5) -0.069(7)
O2S 0.319(14) 0.381(16) 0.319(14) -0.143(13) -0.071(11) 0.072(13)
C3S 0.132(7) 0.211(11) 0.136(7) 0.005(7) -0.004(6) -0.003(7)
C4S 0.140(7) 0.156(8) 0.105(5) 0.017(5) -0.027(5) -0.054(6)
F4 0.225(7) 0.535(16) 0.101(4) -0.032(6) 0.031(4) -0.121(8)
F5 0.205(6) 0.285(9) 0.287(9) 0.092(7) 0.065(6) 0.048(6)
F6 0.255(8) 0.209(7) 0.372(11) -0.040(7) 0.109(8) -0.090(6)

loop_
_atom_type_symbol
_atom_type_description
_atom_type_scat_dispersion_real
_atom_type_scat_dispersion_imag
_atom_type_scat_source
C C 0.0181 0.0091 'International Tables Vol C Tables 4.2.6.8 and 6.1.1.4'
H H 0.0000 0.0000 'International Tables Vol C Tables 4.2.6.8 and 6.1.1.4'
N N 0.0311 0.0180 'International Tables Vol C Tables 4.2.6.8 and 6.1.1.4'
O O 0.0492 0.0322 'International Tables Vol C Tables 4.2.6.8 and 6.1.1.4'
F F 0.0727 0.0534 'International Tables Vol C Tables 4.2.6.8 and 6.1.1.4'

loop_
_geom_angle_atom_site_label_1
_geom_angle_atom_site_label_2
_geom_angle_atom_site_label_3
_geom_angle
C02 C01 C06 120.0
C02 C01 C013 129.5(3)
C06 C01 C013 110.5(3)
C01 C02 C03 120.0
C04 C03 C02 120.0
C03 C04 C05 120.0
C04 C05 C06 120.0
C05 C06 C01 120.0
C05 C06 C07 130.7(2)
C01 C06 C07 109.3(3)
C08 C07 C012 120.0
C08 C07 C06 131.9(2)
C012 C07 C06 108.1(2)
C09 C08 C07 120.0
C010 C09 C08 120.0
C09 C010 C011 120.0
C012 C011 C010 120.0
C011 C012 C07 120.0
C011 C012 C013 129.3(3)
C07 C012 C013 110.5(3)
C014 C013 C01 114.0(4)
C014 C013 C012 110.0(3)
C01 C013 C012 101.6(3)
OU C014 C013 111.5(4)
C0 OU C014 116.7(3)
O0 C0 N1 124.1(4)
O0 C0 OU 123.1(4)
N1 C0 OU 112.8(4)
C0 N1 C1A 119.9(4)
N1 C1A C1B2 112.2(4)
N1 C1A C1 110.0(4)
C1B2 C1A C1 110.4(4)
N1 C1A C1B1 107.5(4)
C1B2 C1A C1B1 110.3(4)
C1 C1A C1B1 106.3(4)
O1 C1 N2 120.6(4)
O1 C1 C1A 121.1(4)
N2 C1 C1A 118.2(4)
C1 N2 C2A 123.0(4)
N2 C2A C2B2 106.8(4)
N2 C2A C2 111.2(3)
C2B2 C2A C2 107.3(4)
N2 C2A C2B1 109.6(5)
C2B2 C2A C2B1 112.4(5)
C2 C2A C2B1 109.5(4)
O2 C2 N3 122.3(4)
O2 C2 C2A 120.5(4)
N3 C2 C2A 117.1(3)
C2 N3 C3A 124.5(3)
N3 C3A C3B2 111.6(3)
N3 C3A C3B1 106.4(3)
C3B2 C3A C3B1 111.2(3)
N3 C3A C3 109.8(3)
C3B2 C3A C3 108.7(3)
C3B1 C3A C3 109.2(3)
C3G1 C3B1 C3A 118.4(3)
N3D C3G1 C3B1 110.1(4)
N3D C3G1 C3D1 108.4(4)
C3B1 C3G1 C3D1 107.8(4)
N3D C3G1 C3D2 108.7(4)
C3B1 C3G1 C3D2 112.5(4)
C3D1 C3G1 C3D2 109.2(4)
O3D N3D C3G1 116.7(4)
O3D N3D C3G2 118.4(4)
C3G1 N3D C3G2 124.8(4)
N3D C3G2 C3D4 109.1(5)
N3D C3G2 C3D3 109.1(5)
C3D4 C3G2 C3D3 108.1(5)
N3D C3G2 C3B2 109.0(4)
C3D4 C3G2 C3B2 113.7(5)
C3D3 C3G2 C3B2 107.7(4)
C3G2 C3B2 C3A 115.9(3)
O3 C3 N4 122.3(4)
O3 C3 C3A 120.7(3)
N4 C3 C3A 117.0(3)
C3 N4 C4A 122.9(3)
N4 C4A C4B1 108.3(3)
N4 C4A C4 110.5(3)
C4B1 C4A C4 106.8(3)
N4 C4A C4B2 109.8(4)
C4B1 C4A C4B2 111.8(4)
C4 C4A C4B2 109.6(3)
O4 C4 N5 122.2(3)
O4 C4 C4A 119.9(3)
N5 C4 C4A 117.8(3)
C4 N5 C5A 124.1(3)
N5 C5A C5B2 107.1(3)
N5 C5A C5B1 110.4(3)
C5B2 C5A C5B1 110.9(4)
N5 C5A C5 111.6(3)
C5B2 C5A C5 107.5(3)
C5B1 C5A C5 109.3(3)
O5 C5 N6 122.2(4)
O5 C5 C5A 120.5(3)
N6 C5 C5A 117.2(3)
C5 N6 C6A 121.7(3)
N6 C6A C6B2 111.6(3)
N6 C6A C6 108.7(3)
C6B2 C6A C6 111.0(3)
N6 C6A C6B1 106.3(3)
C6B2 C6A C6B1 110.4(3)
C6 C6A C6B1 108.7(3)
C6G1 C6B1 C6A 116.7(3)
N6D C6G1 C6B1 108.3(3)
N6D C6G1 C6D1 108.8(4)
C6B1 C6G1 C6D1 113.8(4)
N6D C6G1 C6D2 108.5(4)
C6B1 C6G1 C6D2 108.1(3)
C6D1 C6G1 C6D2 109.1(4)
O6D N6D C6G1 117.1(4)
O6D N6D C6G2 119.1(4)
C6G1 N6D C6G2 123.7(3)
N6D C6G2 C6B2 108.5(4)
N6D C6G2 C6D4 108.4(4)
C6B2 C6G2 C6D4 113.8(4)
N6D C6G2 C6D3 107.2(4)
C6B2 C6G2 C6D3 109.2(4)
C6D4 C6G2 C6D3 109.5(4)
C6G2 C6B2 C6A 117.3(3)
O6 C6 N7 121.8(4)
O6 C6 C6A 121.5(3)
N7 C6 C6A 116.4(3)
C6 N7 C7A 123.2(3)
N7 C7A C7B2 110.6(4)
N7 C7A C7 109.5(3)
C7B2 C7A C7 110.3(4)
N7 C7A C7B1 107.2(4)
C7B2 C7A C7B1 111.5(4)
C7 C7A C7B1 107.6(4)
O7 C7 OT 122.5(4)
O7 C7 C7A 125.0(4)
OT C7 C7A 112.1(4)
C7 OT CT 116.4(4)
C2S C1S O1S 99.7(7)
F2 C2S F1 108.0(8)
F2 C2S F3 103.5(7)
F1 C2S F3 101.0(7)
F2 C2S C1S 121.5(8)
F1 C2S C1S 114.8(7)
F3 C2S C1S 105.3(9)
O2S C3S C4S 98.9(10)
F4 C4S F6 112.5(9)
F4 C4S F5 102.4(10)
F6 C4S F5 97.4(7)
F4 C4S C3S 119.2(8)
F6 C4S C3S 111.1(10)
F5 C4S C3S 111.7(8)

loop_
_geom_bond_atom_site_label_1
_geom_bond_atom_site_label_2
_geom_bond_distance
C01 C02 1.3900
C01 C06 1.3900
C01 C013 1.506(5)
C02 C03 1.3900
C03 C04 1.3900
C04 C05 1.3900
C05 C06 1.3900
C06 C07 1.458(4)
C07 C08 1.3900
C07 C012 1.3900
C08 C09 1.3900
C09 C010 1.3900
C010 C011 1.3900
C011 C012 1.3900
C012 C013 1.528(5)
C013 C014 1.498(6)
C014 OU 1.446(5)
OU C0 1.344(5)
C0 O0 1.227(5)
C0 N1 1.334(5)
N1 C1A 1.459(6)
C1A C1B2 1.505(7)
C1A C1 1.531(7)
C1A C1B1 1.562(7)
C1 O1 1.229(5)
C1 N2 1.342(6)
N2 C2A 1.470(6)
C2A C2B2 1.512(8)
C2A C2 1.532(6)
C2A C2B1 1.538(8)
C2 O2 1.238(5)
C2 N3 1.334(5)
N3 C3A 1.476(5)
C3A C3B2 1.540(5)
C3A C3B1 1.546(5)
C3A C3 1.557(5)
C3B1 C3G1 1.517(6)
C3G1 N3D 1.461(6)
C3G1 C3D1 1.520(6)
C3G1 C3D2 1.557(7)
N3D O3D 1.276(6)
N3D C3G2 1.461(6)
C3G2 C3D4 1.514(8)
C3G2 C3D3 1.528(7)
C3G2 C3B2 1.535(6)
C3 O3 1.231(4)
C3 N4 1.338(5)
N4 C4A 1.465(5)
C4A C4B1 1.525(6)
C4A C4 1.536(5)
C4A C4B2 1.547(7)
C4 O4 1.228(4)
C4 N5 1.334(5)
N5 C5A 1.460(5)
C5A C5B2 1.521(6)
C5A C5B1 1.536(6)
C5A C5 1.545(5)
C5 O5 1.220(4)
C5 N6 1.342(5)
N6 C6A 1.477(5)
C6A C6B2 1.526(5)
C6A C6 1.540(5)
C6A C6B1 1.557(6)
C6B1 C6G1 1.524(6)
C6G1 N6D 1.472(6)
C6G1 C6D1 1.526(6)
C6G1 C6D2 1.541(6)
N6D O6D 1.279(5)
N6D C6G2 1.490(6)
C6G2 C6B2 1.507(6)
C6G2 C6D4 1.527(7)
C6G2 C6D3 1.527(6)
C6 O6 1.241(4)
C6 N7 1.332(5)
N7 C7A 1.468(5)
C7A C7B2 1.515(7)
C7A C7 1.520(6)
C7A C7B1 1.532(7)
C7 O7 1.202(5)
C7 OT 1.325(5)
OT CT 1.431(7)
O1S C1S 1.584(12)
C1S C2S 1.394(10)
C2S F2 1.255(8)
C2S F1 1.303(8)
C2S F3 1.372(10)
O2S C3S 1.413(13)
C3S C4S 1.447(11)
C4S F4 1.214(8)
C4S F6 1.358(10)
C4S F5 1.356(10)

loop_
_geom_hbond_atom_site_label_D
_geom_hbond_atom_site_label_H
_geom_hbond_atom_site_label_A
_geom_hbond_distance_DH
_geom_hbond_distance_HA
_geom_hbond_distance_DA
_geom_hbond_angle_DHA
_geom_hbond_site_symmetry_A
N3 H3 O0 0.86 2.22 2.992(4) 150.0 .
N4 H4 O1 0.86 2.14 2.958(4) 159.6 .
N5 H5 O2 0.86 2.22 3.062(4) 167.5 .
N6 H6 O3 0.86 2.18 3.017(4) 165.5 .
N7 H7 O4 0.86 2.17 2.897(4) 141.8 .
O1S H1S O6 0.82 2.28 2.751(6) 117.0 .
O2S H2S O6D 0.82 2.17 2.949(14) 157.7 .
N1 H1 O7 0.86 2.31 2.974(4) 134.3 1_545

loop_
_geom_torsion_atom_site_label_1
_geom_torsion_atom_site_label_2
_geom_torsion_atom_site_label_3
_geom_torsion_atom_site_label_4
_geom_torsion
_geom_torsion_publ_flag
C06 C01 C02 C03 0.0 ?
C013 C01 C02 C03 178.9(4) ?
C01 C02 C03 C04 0.0 ?
C02 C03 C04 C05 0.0 ?
C03 C04 C05 C06 0.0 ?
C04 C05 C06 C01 0.0 ?
C04 C05 C06 C07 -179.5(4) ?
C02 C01 C06 C05 0.0 ?
C013 C01 C06 C05 -179.1(3) ?
C02 C01 C06 C07 179.6(3) ?
C013 C01 C06 C07 0.5(3) ?
C05 C06 C07 C08 -4.3(4) ?
C01 C06 C07 C08 176.2(2) ?
C05 C06 C07 C012 177.2(2) ?
C01 C06 C07 C012 -2.3(3) ?
C012 C07 C08 C09 0.0 ?
C06 C07 C08 C09 -178.4(4) ?
C07 C08 C09 C010 0.0 ?
C08 C09 C010 C011 0.0 ?
C09 C010 C011 C012 0.0 ?
C010 C011 C012 C07 0.0 ?
C010 C011 C012 C013 174.6(4) ?
C08 C07 C012 C011 0.0 ?
C06 C07 C012 C011 178.7(3) ?
C08 C07 C012 C013 -175.5(3) ?
C06 C07 C012 C013 3.2(3) ?
C02 C01 C013 C014 64.0(5) ?
C06 C01 C013 C014 -117.0(3) ?
C02 C01 C013 C012 -177.7(2) ?
C06 C01 C013 C012 1.3(3) ?
C011 C012 C013 C014 -56.6(4) ?
C07 C012 C013 C014 118.4(3) ?
C011 C012 C013 C01 -177.8(2) ?
C07 C012 C013 C01 -2.8(3) ?
C01 C013 C014 OU -57.9(5) y
C012 C013 C014 OU -171.2(3) y
C013 C014 OU C0 124.6(4) y
C014 OU C0 O0 3.5(6) ?
C014 OU C0 N1 -175.3(4) y
O0 C0 N1 C1A 18.3(7) ?
OU C0 N1 C1A -162.8(4) y
C0 N1 C1A C1B2 66.0(5) ?
C0 N1 C1A C1 -57.2(5) y
C0 N1 C1A C1B1 -172.5(4) ?
N1 C1A C1 O1 142.7(4) ?
C1B2 C1A C1 O1 18.4(6) ?
C1B1 C1A C1 O1 -101.2(5) ?
N1 C1A C1 N2 -40.3(5) y
C1B2 C1A C1 N2 -164.6(4) ?
C1B1 C1A C1 N2 75.7(5) ?
O1 C1 N2 C2A 3.8(6) ?
C1A C1 N2 C2A -173.2(4) y
C1 N2 C2A C2B2 -171.4(4) ?
C1 N2 C2A C2 -54.6(6) y
C1 N2 C2A C2B1 66.6(5) ?
N2 C2A C2 O2 151.6(4) ?
C2B2 C2A C2 O2 -92.0(5) ?
C2B1 C2A C2 O2 30.3(6) ?
N2 C2A C2 N3 -33.1(6) y
C2B2 C2A C2 N3 83.3(5) ?
C2B1 C2A C2 N3 -154.4(5) ?
O2 C2 N3 C3A -0.7(6) ?
C2A C2 N3 C3A -176.0(4) y
C2 N3 C3A C3B2 62.9(5) ?
C2 N3 C3A C3B1 -175.6(3) ?
C2 N3 C3A C3 -57.6(5) y
N3 C3A C3B1 C3G1 -141.9(4) ?
C3B2 C3A C3B1 C3G1 -20.2(5) ?
C3 C3A C3B1 C3G1 99.7(4) ?
C3A C3B1 C3G1 N3D 45.8(5) ?
C3A C3B1 C3G1 C3D1 163.9(4) ?
C3A C3B1 C3G1 C3D2 -75.6(5) ?
C3B1 C3G1 N3D O3D 160.3(5) ?
C3D1 C3G1 N3D O3D 42.6(7) ?
C3D2 C3G1 N3D O3D -76.0(6) ?
C3B1 C3G1 N3D C3G2 -21.2(6) ?
C3D1 C3G1 N3D C3G2 -139.0(5) ?
C3D2 C3G1 N3D C3G2 102.5(5) ?
O3D N3D C3G2 C3D4 -82.4(7) ?
C3G1 N3D C3G2 C3D4 99.1(5) ?
O3D N3D C3G2 C3D3 35.5(7) ?
C3G1 N3D C3G2 C3D3 -142.9(5) ?
O3D N3D C3G2 C3B2 152.8(5) ?
C3G1 N3D C3G2 C3B2 -25.6(6) ?
N3D C3G2 C3B2 C3A 52.9(5) ?
C3D4 C3G2 C3B2 C3A -69.1(6) ?
C3D3 C3G2 C3B2 C3A 171.1(5) ?
N3 C3A C3B2 C3G2 88.2(5) ?
C3B1 C3A C3B2 C3G2 -30.5(5) ?
C3 C3A C3B2 C3G2 -150.6(4) ?
N3 C3A C3 O3 157.2(3) ?
C3B2 C3A C3 O3 34.9(5) ?
C3B1 C3A C3 O3 -86.5(4) ?
N3 C3A C3 N4 -24.3(4) y
C3B2 C3A C3 N4 -146.5(3) ?
C3B1 C3A C3 N4 92.0(4) ?
O3 C3 N4 C4A -2.7(6) ?
C3A C3 N4 C4A 178.8(3) y
C3 N4 C4A C4B1 -168.2(4) ?
C3 N4 C4A C4 -51.5(5) y
C3 N4 C4A C4B2 69.5(5) ?
N4 C4A C4 O4 154.5(3) ?
C4B1 C4A C4 O4 -87.9(4) ?
C4B2 C4A C4 O4 33.4(5) ?
N4 C4A C4 N5 -28.3(5) y
C4B1 C4A C4 N5 89.2(4) ?
C4B2 C4A C4 N5 -149.5(4) ?
O4 C4 N5 C5A -2.1(5) ?
C4A C4 N5 C5A -179.2(3) y
C4 N5 C5A C5B2 -167.9(4) ?
C4 N5 C5A C5B1 71.2(5) ?
C4 N5 C5A C5 -50.5(5) y
N5 C5A C5 O5 151.9(4) ?
C5B2 C5A C5 O5 -90.9(5) ?
C5B1 C5A C5 O5 29.5(5) ?
N5 C5A C5 N6 -32.0(5) y
C5B2 C5A C5 N6 85.2(4) ?
C5B1 C5A C5 N6 -154.4(4) ?
O5 C5 N6 C6A -3.0(6) ?
C5A C5 N6 C6A -179.0(3) y
C5 N6 C6A C6B2 67.5(4) ?
C5 N6 C6A C6 -55.3(4) y
C5 N6 C6A C6B1 -172.1(3) ?
N6 C6A C6B1 C6G1 -149.2(3) ?
C6B2 C6A C6B1 C6G1 -27.9(5) ?
C6 C6A C6B1 C6G1 94.0(4) ?
C6A C6B1 C6G1 N6D 52.5(5) ?
C6A C6B1 C6G1 C6D1 -68.7(5) ?
C6A C6B1 C6G1 C6D2 169.8(4) ?
C6B1 C6G1 N6D O6D 158.5(5) ?
C6D1 C6G1 N6D O6D -77.3(6) ?
C6D2 C6G1 N6D O6D 41.4(6) ?
C6B1 C6G1 N6D C6G2 -23.9(6) ?
C6D1 C6G1 N6D C6G2 100.3(5) ?
C6D2 C6G1 N6D C6G2 -141.0(4) ?
O6D N6D C6G2 C6B2 151.7(5) ?
C6G1 N6D C6G2 C6B2 -25.9(6) ?
O6D N6D C6G2 C6D4 -84.3(6) ?
C6G1 N6D C6G2 C6D4 98.1(5) ?
O6D N6D C6G2 C6D3 33.8(7) ?
C6G1 N6D C6G2 C6D3 -143.8(4) ?
N6D C6G2 C6B2 C6A 53.4(5) ?
C6D4 C6G2 C6B2 C6A -67.4(5) ?
C6D3 C6G2 C6B2 C6A 169.9(4) ?
N6 C6A C6B2 C6G2 90.9(4) ?
C6 C6A C6B2 C6G2 -147.7(4) ?
C6B1 C6A C6B2 C6G2 -27.1(5) ?
N6 C6A C6 O6 147.1(4) ?
C6B2 C6A C6 O6 23.9(5) ?
C6B1 C6A C6 O6 -97.7(4) ?
N6 C6A C6 N7 -39.0(5) y
C6B2 C6A C6 N7 -162.1(4) ?
C6B1 C6A C6 N7 76.3(4) ?
O6 C6 N7 C7A -5.3(6) ?
C6A C6 N7 C7A -179.2(4) y
C6 N7 C7A C7B2 -71.4(5) ?
C6 N7 C7A C7 50.4(5) y
C6 N7 C7A C7B1 166.9(4) ?
N7 C7A C7 O7 -135.5(4) ?
C7B2 C7A C7 O7 -13.6(6) ?
C7B1 C7A C7 O7 108.3(5) ?
N7 C7A C7 OT 52.0(5) y
C7B2 C7A C7 OT 173.9(4) ?
C7B1 C7A C7 OT -64.2(5) ?
O7 C7 OT CT -3.1(7) ?
C7A C7 OT CT 169.6(5) y
O1S C1S C2S F2 -66.5(10) ?
O1S C1S C2S F1 66.5(9) ?
O1S C1S C2S F3 176.6(6) ?
O2S C3S C4S F4 -62.1(14) ?
O2S C3S C4S F6 71.1(10) ?
O2S C3S C4S F5 178.7(9) ?
